data_1549177
loop_
_publ_author_name
'Wang, Jianwei'
'Yuan, Caixia'

_publ_section_title
;
 4-(1<i>H</i>-Indol-3-yl)-2,6-bis(pyrazin-2-yl)pyridine
;
_journal_coeditor_code HB4213
_journal_issue 3
_journal_name_full IUCrData
_journal_page_first x180492
_journal_paper_doi 10.1107/S2414314618004923
_journal_volume 3
_journal_year 2018
_chemical_formula_iupac 'C21 H14 N6'
_chemical_formula_moiety 'C21 H14 N6'
_chemical_formula_sum 'C21 H14 N6'
_chemical_formula_weight 350.38
_chemical_name_systematic
;
4-(1<i>H</i>-Indol-3-yl)-2,6-bis(pyrazin-2-yl)pyridine
;
_space_group_crystal_system monoclinic
_space_group_IT_number 14
_space_group_name_Hall '-P 2ybc'
_space_group_name_H-M_alt 'P 1 21/c 1'
_symmetry_space_group_name_Hall '-P 2ybc'
_symmetry_space_group_name_H-M 'P 1 21/c 1'
_atom_sites_solution_hydrogens geom
_atom_sites_solution_primary direct
_audit_creation_method SHELXL-2014/7
_cell_angle_alpha 90
_cell_angle_beta 98.28(3)
_cell_angle_gamma 90
_cell_formula_units_Z 4
_cell_length_a 8.5560(17)
_cell_length_b 8.9820(18)
_cell_length_c 22.130(4)
_cell_measurement_reflns_used 8169
_cell_measurement_temperature 100(2)
_cell_measurement_theta_max 29.51
_cell_measurement_theta_min 2.43
_cell_volume 1683.0(6)
_computing_cell_refinement
;
HKL2000 (Minor <i>et al.</i>,  2000)
;
_computing_data_collection mar555
_computing_data_reduction
;
HKL2000 (Minor <i>et al.</i>,  2000)
;
_computing_molecular_graphics
;
SHELXTL (Sheldrick, 2008)
;
_computing_publication_material
;
publCIF (Westrip, 2010)
;
_computing_structure_refinement
;
SHELXL2014 (Sheldrick, 2015)
;
_computing_structure_solution
;
SHELXL97 (Sheldrick, 2008)
;
_diffrn_ambient_temperature 100(2)
_diffrn_measured_fraction_theta_full 0.984
_diffrn_measured_fraction_theta_max 0.984
_diffrn_measurement_device_type mar555
_diffrn_measurement_method 'oscillation mode'
_diffrn_radiation_type synchrotron
_diffrn_radiation_wavelength 0.710
_diffrn_reflns_av_R_equivalents 0.1357
_diffrn_reflns_limit_h_max 10
_diffrn_reflns_limit_h_min 0
_diffrn_reflns_limit_k_max 10
_diffrn_reflns_limit_k_min -10
_diffrn_reflns_limit_l_max 26
_diffrn_reflns_limit_l_min -26
_diffrn_reflns_number 5341
_diffrn_reflns_theta_full 25.045
_diffrn_reflns_theta_max 25.045
_diffrn_reflns_theta_min 2.448
_diffrn_standards_interval_count 0
_diffrn_standards_interval_time 0
_diffrn_standards_number 0
_exptl_absorpt_coefficient_mu 0.086
_exptl_absorpt_correction_T_max 0.987
_exptl_absorpt_correction_T_min 0.983
_exptl_absorpt_correction_type multi-scan
_exptl_absorpt_process_details
;
(SCALEPACK; Otwinowski & Minor, 1997)
;
_exptl_crystal_colour colorless
_exptl_crystal_density_diffrn 1.383
_exptl_crystal_description block
_exptl_crystal_F_000 728
_exptl_crystal_size_max 0.200
_exptl_crystal_size_mid 0.200
_exptl_crystal_size_min 0.150
_refine_diff_density_max 0.390
_refine_diff_density_min -0.227
_refine_ls_extinction_method none
_refine_ls_goodness_of_fit_ref 1.044
_refine_ls_hydrogen_treatment constr
_refine_ls_matrix_type full
_refine_ls_number_parameters 244
_refine_ls_number_reflns 2943
_refine_ls_number_restraints 0
_refine_ls_restrained_S_all 1.044
_refine_ls_R_factor_all 0.0570
_refine_ls_R_factor_gt 0.0529
_refine_ls_shift/su_max 0.001
_refine_ls_shift/su_mean 0.000
_refine_ls_structure_factor_coef Fsqd
_refine_ls_weighting_details 'w=1/[\s^2^(Fo^2^)+(0.0852P)^2^+0.3936P] where P=(Fo^2^+2Fc^2^)/3'
_refine_ls_weighting_scheme calc
_refine_ls_wR_factor_gt 0.1575
_refine_ls_wR_factor_ref 0.1614
_reflns_number_gt 2746
_reflns_number_total 2943
_reflns_threshold_expression 'I > 2\s(I)'
_cod_data_source_file hb4213sup1.cif
_cod_data_source_block I
_cod_database_code 1549177
_shelx_space_group_comment
;
The symmetry employed for this shelxl refinement is uniquely defined
by the following loop, which should always be used as a source of
symmetry information in preference to the above space-group names.
They are only intended as comments.
;
_shelx_estimated_absorpt_t_min 0.983
_shelx_estimated_absorpt_t_max 0.987

loop_
_space_group_symop_operation_xyz
'x, y, z'
'-x, y+1/2, -z+1/2'
'-x, -y, -z'
'x, -y-1/2, z-1/2'

loop_
_atom_site_type_symbol
_atom_site_label
_atom_site_fract_x
_atom_site_fract_y
_atom_site_fract_z
_atom_site_U_iso_or_equiv
_atom_site_adp_type
_atom_site_calc_flag
_atom_site_occupancy
C C1 1.03422(15) 0.27853(16) 0.37871(6) 0.0206(3) Uani d 1
C C2 1.15461(16) 0.20143(18) 0.35555(6) 0.0238(4) Uani d 1
H H2 1.2202 0.1367 0.3820 0.029 Uiso calc 1
C C3 1.08481(17) 0.3086(2) 0.26267(7) 0.0300(4) Uani d 1
H H3 1.0992 0.3226 0.2213 0.036 Uiso calc 1
C C4 0.96495(18) 0.38505(19) 0.28541(7) 0.0291(4) Uani d 1
H H4 0.8996 0.4499 0.2589 0.035 Uiso calc 1
C C5 1.29758(16) -0.05260(17) 0.66620(7) 0.0246(4) Uani d 1
H H5 1.2917 -0.0663 0.7084 0.029 Uiso calc 1
C C6 1.41440(16) -0.12564(17) 0.64057(7) 0.0243(4) Uani d 1
H H6 1.4869 -0.1872 0.6658 0.029 Uiso calc 1
C C7 1.20761(15) 0.05372(16) 0.57419(6) 0.0187(3) Uani d 1
C C8 1.32527(15) -0.02103(17) 0.54830(6) 0.0225(4) Uani d 1
H H8 1.3323 -0.0068 0.5062 0.027 Uiso calc 1
C C9 1.09203(15) 0.15450(16) 0.53679(6) 0.0184(3) Uani d 1
C C10 1.00918(15) 0.26218(16) 0.44353(6) 0.0192(3) Uani d 1
C C11 0.89131(15) 0.34194(16) 0.46693(6) 0.0195(3) Uani d 1
H H11 0.8246 0.4075 0.4413 0.023 Uiso calc 1
C C12 0.97715(15) 0.22973(16) 0.56388(6) 0.0202(3) Uani d 1
H H12 0.9706 0.2164 0.6060 0.024 Uiso calc 1
C C13 0.87170(15) 0.32504(16) 0.52825(6) 0.0193(3) Uani d 1
C C14 0.74714(15) 0.40481(16) 0.55418(6) 0.0195(3) Uani d 1
C C15 0.68268(14) 0.53939(16) 0.53282(6) 0.0194(3) Uani d 1
H H15 0.7116 0.5926 0.4990 0.023 Uiso calc 1
C C16 0.66742(14) 0.36347(17) 0.60505(6) 0.0191(3) Uani d 1
C C17 0.67148(16) 0.23950(17) 0.64456(6) 0.0234(4) Uani d 1
H H17 0.7442 0.1608 0.6416 0.028 Uiso calc 1
C C18 0.56950(17) 0.23335(18) 0.68735(7) 0.0264(4) Uani d 1
H H18 0.5737 0.1505 0.7142 0.032 Uiso calc 1
C C19 0.45876(16) 0.34818(19) 0.69195(6) 0.0265(4) Uani d 1
H H19 0.3885 0.3407 0.7214 0.032 Uiso calc 1
C C20 0.45158(16) 0.47124(18) 0.65405(6) 0.0244(4) Uani d 1
H H20 0.3771 0.5484 0.6569 0.029 Uiso calc 1
C C21 0.55699(15) 0.47885(16) 0.61143(6) 0.0203(3) Uani d 1
N N1 0.93776(14) 0.37132(15) 0.34299(6) 0.0252(3) Uani d 1
N N2 1.18128(14) 0.21474(17) 0.29804(6) 0.0288(4) Uani d 1
N N3 1.10821(12) 0.16745(14) 0.47763(5) 0.0191(3) Uani d 1
N N4 1.19234(13) 0.03709(14) 0.63322(5) 0.0218(3) Uani d 1
N N5 1.42847(14) -0.11231(15) 0.58137(6) 0.0251(3) Uani d 1
N N6 0.57157(13) 0.58462(14) 0.56739(5) 0.0211(3) Uani d 1
H H6A 0.5176 0.6682 0.5624 0.025 Uiso calc 1

loop_
_atom_site_aniso_label
_atom_site_aniso_U_11
_atom_site_aniso_U_22
_atom_site_aniso_U_33
_atom_site_aniso_U_12
_atom_site_aniso_U_13
_atom_site_aniso_U_23
C1 0.0160(6) 0.0159(7) 0.0264(7) -0.0035(6) -0.0083(5) 0.0009(6)
C2 0.0202(7) 0.0233(8) 0.0256(7) 0.0010(6) -0.0049(5) -0.0004(6)
C3 0.0279(7) 0.0348(10) 0.0245(7) -0.0040(7) -0.0059(6) 0.0019(7)
C4 0.0278(7) 0.0289(9) 0.0275(7) 0.0004(7) -0.0068(6) 0.0066(7)
C5 0.0237(7) 0.0203(8) 0.0264(7) 0.0027(6) -0.0077(5) 0.0028(6)
C6 0.0213(7) 0.0170(8) 0.0309(7) 0.0048(6) -0.0092(5) 0.0007(6)
C7 0.0166(6) 0.0125(7) 0.0243(7) -0.0010(6) -0.0056(5) -0.0011(6)
C8 0.0196(7) 0.0189(8) 0.0265(7) 0.0039(6) -0.0055(5) 0.0006(6)
C9 0.0160(6) 0.0119(7) 0.0246(7) -0.0011(6) -0.0058(5) -0.0003(6)
C10 0.0152(6) 0.0135(7) 0.0259(7) -0.0015(5) -0.0077(5) -0.0003(6)
C11 0.0151(6) 0.0141(7) 0.0262(7) 0.0005(6) -0.0071(5) 0.0015(6)
C12 0.0183(6) 0.0160(7) 0.0238(7) -0.0003(6) -0.0058(5) 0.0007(6)
C13 0.0145(6) 0.0130(7) 0.0276(7) -0.0011(6) -0.0068(5) -0.0014(6)
C14 0.0157(6) 0.0160(8) 0.0236(7) 0.0011(6) -0.0086(5) -0.0024(6)
C15 0.0152(6) 0.0160(7) 0.0238(7) -0.0006(5) -0.0084(5) -0.0011(6)
C16 0.0147(6) 0.0163(7) 0.0233(7) 0.0008(5) -0.0077(5) -0.0037(6)
C17 0.0214(7) 0.0174(8) 0.0287(7) 0.0025(6) -0.0055(5) 0.0010(6)
C18 0.0264(7) 0.0223(8) 0.0280(7) -0.0031(6) -0.0048(6) 0.0041(6)
C19 0.0195(7) 0.0320(9) 0.0263(7) -0.0019(6) -0.0025(5) -0.0027(7)
C20 0.0176(7) 0.0252(8) 0.0273(7) 0.0031(6) -0.0073(5) -0.0044(7)
C21 0.0158(6) 0.0173(7) 0.0239(7) 0.0014(6) -0.0099(5) -0.0028(6)
N1 0.0234(6) 0.0234(7) 0.0262(6) 0.0021(5) -0.0054(4) 0.0045(6)
N2 0.0246(6) 0.0338(8) 0.0262(6) 0.0005(6) -0.0025(5) -0.0012(6)
N3 0.0157(5) 0.0137(6) 0.0253(6) -0.0007(5) -0.0057(4) 0.0007(5)
N4 0.0192(6) 0.0176(7) 0.0258(6) 0.0023(5) -0.0066(4) 0.0017(5)
N5 0.0207(6) 0.0203(7) 0.0312(7) 0.0073(5) -0.0064(5) -0.0005(6)
N6 0.0173(6) 0.0154(6) 0.0273(6) 0.0038(5) -0.0080(4) -0.0008(5)

loop_
_atom_type_symbol
_atom_type_description
_atom_type_scat_dispersion_real
_atom_type_scat_dispersion_imag
_atom_type_scat_source
C C 0.0030 0.0020 'International Tables Vol C Tables 4.2.6.8 and 6.1.1.4'
H H 0.0000 0.0000 'International Tables Vol C Tables 4.2.6.8 and 6.1.1.4'
N N 0.0060 0.0030 'International Tables Vol C Tables 4.2.6.8 and 6.1.1.4'

loop_
_geom_angle_atom_site_label_1
_geom_angle_atom_site_label_2
_geom_angle_atom_site_label_3
_geom_angle
N1 C1 C2 120.87(13)
N1 C1 C10 117.77(13)
C2 C1 C10 121.36(12)
N2 C2 C1 122.89(13)
N2 C2 H2 118.6
C1 C2 H2 118.6
N2 C3 C4 121.44(14)
N2 C3 H3 119.3
C4 C3 H3 119.3
N1 C4 C3 122.71(14)
N1 C4 H4 118.6
C3 C4 H4 118.6
N4 C5 C6 121.94(13)
N4 C5 H5 119.0
C6 C5 H5 119.0
N5 C6 C5 122.08(13)
N5 C6 H6 119.0
C5 C6 H6 119.0
N4 C7 C8 121.51(12)
N4 C7 C9 117.16(12)
C8 C7 C9 121.33(13)
N5 C8 C7 121.69(13)
N5 C8 H8 119.2
C7 C8 H8 119.2
N3 C9 C12 123.70(12)
N3 C9 C7 116.02(12)
C12 C9 C7 120.28(12)
N3 C10 C11 122.97(13)
N3 C10 C1 115.76(12)
C11 C10 C1 121.26(12)
C10 C11 C13 119.86(12)
C10 C11 H11 120.1
C13 C11 H11 120.1
C9 C12 C13 119.33(13)
C9 C12 H12 120.3
C13 C12 H12 120.3
C11 C13 C12 117.03(13)
C11 C13 C14 121.42(12)
C12 C13 C14 121.55(13)
C15 C14 C16 106.31(12)
C15 C14 C13 124.70(13)
C16 C14 C13 129.00(13)
N6 C15 C14 110.13(13)
N6 C15 H15 124.9
C14 C15 H15 124.9
C17 C16 C21 118.03(13)
C17 C16 C14 135.37(14)
C21 C16 C14 106.53(12)
C18 C17 C16 119.68(15)
C18 C17 H17 120.2
C16 C17 H17 120.2
C17 C18 C19 121.15(15)
C17 C18 H18 119.4
C19 C18 H18 119.4
C20 C19 C18 120.72(14)
C20 C19 H19 119.6
C18 C19 H19 119.6
C19 C20 C21 118.14(14)
C19 C20 H20 120.9
C21 C20 H20 120.9
N6 C21 C20 130.04(14)
N6 C21 C16 107.61(12)
C20 C21 C16 122.26(14)
C4 N1 C1 116.21(13)
C2 N2 C3 115.88(13)
C9 N3 C10 117.06(12)
C7 N4 C5 116.42(12)
C6 N5 C8 116.34(13)
C15 N6 C21 109.40(12)
C15 N6 H6A 125.3
C21 N6 H6A 125.3

loop_
_geom_bond_atom_site_label_1
_geom_bond_atom_site_label_2
_geom_bond_distance
C1 N1 1.3463(18)
C1 C2 1.398(2)
C1 C10 1.488(2)
C2 N2 1.330(2)
C2 H2 0.9500
C3 N2 1.348(2)
C3 C4 1.388(2)
C3 H3 0.9500
C4 N1 1.334(2)
C4 H4 0.9500
C5 N4 1.3429(18)
C5 C6 1.384(2)
C5 H5 0.9500
C6 N5 1.338(2)
C6 H6 0.9500
C7 N4 1.3399(19)
C7 C8 1.399(2)
C7 C9 1.4989(18)
C8 N5 1.3422(18)
C8 H8 0.9500
C9 N3 1.3412(19)
C9 C12 1.397(2)
C10 N3 1.3518(18)
C10 C11 1.396(2)
C11 C13 1.399(2)
C11 H11 0.9500
C12 C13 1.4014(19)
C12 H12 0.9500
C13 C14 1.468(2)
C14 C15 1.383(2)
C14 C16 1.446(2)
C15 N6 1.3650(19)
C15 H15 0.9500
C16 C17 1.413(2)
C16 C21 1.423(2)
C17 C18 1.378(2)
C17 H17 0.9500
C18 C19 1.414(2)
C18 H18 0.9500
C19 C20 1.384(2)
C19 H19 0.9500
C20 C21 1.397(2)
C20 H20 0.9500
C21 N6 1.380(2)
N6 H6A 0.8800

loop_
_geom_hbond_atom_site_label_D
_geom_hbond_atom_site_label_H
_geom_hbond_atom_site_label_A
_geom_hbond_site_symmetry_A
_geom_hbond_distance_DH
_geom_hbond_distance_HA
_geom_hbond_distance_DA
_geom_hbond_angle_DHA
N6 H6A N5 1_465 0.88 2.18 3.0190(19) 160
C3 H3 N4 4_565 0.95 2.54 3.425(2) 155

loop_
_geom_torsion_atom_site_label_1
_geom_torsion_atom_site_label_2
_geom_torsion_atom_site_label_3
_geom_torsion_atom_site_label_4
_geom_torsion
N1 C1 C2 N2 0.2(2)
C10 C1 C2 N2 -179.25(13)
N2 C3 C4 N1 0.1(2)
N4 C5 C6 N5 -0.6(2)
N4 C7 C8 N5 -0.2(2)
C9 C7 C8 N5 -179.50(12)
N4 C7 C9 N3 -178.98(12)
C8 C7 C9 N3 0.3(2)
N4 C7 C9 C12 1.70(19)
C8 C7 C9 C12 -179.00(13)
N1 C1 C10 N3 179.73(12)
C2 C1 C10 N3 -0.8(2)
N1 C1 C10 C11 -1.0(2)
C2 C1 C10 C11 178.47(13)
N3 C10 C11 C13 -0.2(2)
C1 C10 C11 C13 -179.44(12)
N3 C9 C12 C13 -0.2(2)
C7 C9 C12 C13 179.10(12)
C10 C11 C13 C12 1.8(2)
C10 C11 C13 C14 -178.80(12)
C9 C12 C13 C11 -1.6(2)
C9 C12 C13 C14 178.97(12)
C11 C13 C14 C15 -27.0(2)
C12 C13 C14 C15 152.40(13)
C11 C13 C14 C16 152.92(14)
C12 C13 C14 C16 -27.7(2)
C16 C14 C15 N6 1.00(14)
C13 C14 C15 N6 -179.07(12)
C15 C14 C16 C17 176.75(14)
C13 C14 C16 C17 -3.2(3)
C15 C14 C16 C21 -0.06(14)
C13 C14 C16 C21 -179.99(12)
C21 C16 C17 C18 0.3(2)
C14 C16 C17 C18 -176.23(15)
C16 C17 C18 C19 0.9(2)
C17 C18 C19 C20 -1.0(2)
C18 C19 C20 C21 -0.2(2)
C19 C20 C21 N6 177.50(13)
C19 C20 C21 C16 1.5(2)
C17 C16 C21 N6 -178.34(11)
C14 C16 C21 N6 -0.88(14)
C17 C16 C21 C20 -1.56(19)
C14 C16 C21 C20 175.90(12)
C3 C4 N1 C1 0.3(2)
C2 C1 N1 C4 -0.4(2)
C10 C1 N1 C4 179.03(13)
C1 C2 N2 C3 0.2(2)
C4 C3 N2 C2 -0.4(2)
C12 C9 N3 C10 1.8(2)
C7 C9 N3 C10 -177.52(11)
C11 C10 N3 C9 -1.6(2)
C1 C10 N3 C9 177.70(11)
C8 C7 N4 C5 1.2(2)
C9 C7 N4 C5 -179.48(12)
C6 C5 N4 C7 -0.8(2)
C5 C6 N5 C8 1.6(2)
C7 C8 N5 C6 -1.2(2)
C14 C15 N6 C21 -1.60(15)
C20 C21 N6 C15 -174.92(13)
C16 C21 N6 C15 1.52(15)

_cod_database_fobs_code 1549177
